data_4307335
loop_
_publ_author_name
'A. Miyazaki'
'H. Yamazaki'
'M. Aimatsu'
'T. Enoki'
'R. Watanabe'
'E. Ogura'
'Y. Kuwatani'
'M. Iyoda'

_publ_section_title
;
Crystal Structure and Physical Properties of Conducting Molecular
Antiferromagnets with a Halogen-Substituted Donor: (EDO-TTFBr2)2FeX4 (X =
Cl, Br)
;
_journal_name_full 'Inorganic Chemistry'
_journal_page_first 3353
_journal_page_last 3366
_journal_paper_doi 10.1021/ic061871y
_journal_volume 46
_journal_year 2007
_chemical_formula_sum 'C8 H4 Br2 Cl2 Fe0.5 O2 S4'
_chemical_formula_weight 519.00
_chemical_name_systematic
; 
 ? 
;
_space_group_IT_number 60
_symmetry_cell_setting orthorhombic
_symmetry_space_group_name_Hall '-P 2a 2n'
_symmetry_space_group_name_H-M 'P n c a'
_atom_sites_solution_hydrogens geom
_atom_sites_solution_primary direct
_atom_sites_solution_secondary difmap
_audit_creation_method SHELXL-97
_cell_angle_alpha 90.00
_cell_angle_beta 90.00
_cell_angle_gamma 90.00
_cell_formula_units_Z 8
_cell_length_a 12.587(4)
_cell_length_b 34.246(9)
_cell_length_c 6.952(2)
_cell_measurement_temperature 293(2)
_cell_volume 2996.7(15)
_computing_structure_refinement 'SHELXL-97 (Sheldrick, 1997)'
_computing_structure_solution 'SHELXS-97 (Sheldrick, 1990)'
_diffrn_ambient_temperature 293(2)
_diffrn_measured_fraction_theta_full 0.999
_diffrn_measured_fraction_theta_max 0.999
_diffrn_radiation_monochromator graphite
_diffrn_radiation_source 'fine-focus sealed tube'
_diffrn_radiation_type MoK\a
_diffrn_radiation_wavelength 0.71069
_diffrn_reflns_av_R_equivalents 0.0210
_diffrn_reflns_av_sigmaI/netI 0.1077
_diffrn_reflns_limit_h_max 16
_diffrn_reflns_limit_h_min -9
_diffrn_reflns_limit_k_max 44
_diffrn_reflns_limit_k_min -1
_diffrn_reflns_limit_l_max 5
_diffrn_reflns_limit_l_min -9
_diffrn_reflns_number 5088
_diffrn_reflns_theta_full 27.50
_diffrn_reflns_theta_max 27.50
_diffrn_reflns_theta_min 2.99
_exptl_absorpt_coefficient_mu 6.778
_exptl_crystal_density_diffrn 2.301
_exptl_crystal_density_method 'not measured'
_exptl_crystal_F_000 1992
_refine_diff_density_max 1.198
_refine_diff_density_min -0.848
_refine_diff_density_rms 0.174
_refine_ls_extinction_method none
_refine_ls_goodness_of_fit_ref 0.970
_refine_ls_hydrogen_treatment mixed
_refine_ls_matrix_type full
_refine_ls_number_parameters 158
_refine_ls_number_reflns 3436
_refine_ls_number_restraints 0
_refine_ls_restrained_S_all 0.970
_refine_ls_R_factor_all 0.1701
_refine_ls_R_factor_gt 0.0500
_refine_ls_shift/su_max 0.004
_refine_ls_shift/su_mean 0.000
_refine_ls_structure_factor_coef Fsqd
_refine_ls_weighting_details 'calc w=1/[\s^2^(Fo^2^)+(0.0792P)^2^+0.0000P] where P=(Fo^2^+2Fc^2^)/3'
_refine_ls_weighting_scheme calc
_refine_ls_wR_factor_gt 0.1332
_refine_ls_wR_factor_ref 0.1651
_reflns_number_gt 1594
_reflns_number_total 3436
_reflns_threshold_expression >2sigma(I)
_cod_data_source_file ic061871ysi20060929_013929.cif
_cod_data_source_block edofecl4
_cod_original_cell_volume 2996.6(16)
_cod_original_formula_sum 'C8 H4 Br2 Cl2 Fe0.50 O2 S4'
_cod_database_code 4307335

loop_
_symmetry_equiv_pos_as_xyz
'x, y, z'
'-x+1/2, -y, z'
'-x, y+1/2, -z+1/2'
'x+1/2, -y+1/2, -z+1/2'
'-x, -y, -z'
'x-1/2, y, -z'
'x, -y-1/2, z-1/2'
'-x-1/2, y-1/2, z-1/2'

loop_
_atom_site_label
_atom_site_type_symbol
_atom_site_fract_x
_atom_site_fract_y
_atom_site_fract_z
_atom_site_U_iso_or_equiv
_atom_site_adp_type
_atom_site_occupancy
_atom_site_symmetry_multiplicity
_atom_site_calc_flag
_atom_site_refinement_flags
_atom_site_disorder_assembly
_atom_site_disorder_group
Fe1 Fe 0.2500 0.0000 0.0591(3) 0.0484(5) Uani 1 2 d S . .
Cl1 Cl 0.1565(3) 0.03768(10) -0.1261(5) 0.0988(11) Uani 1 1 d . . .
Cl2 Cl 0.1500(3) -0.03535(9) 0.2470(5) 0.0916(11) Uani 1 1 d . . .
Br1 Br -0.14743(6) 0.36608(2) 0.30524(12) 0.0363(2) Uani 1 1 d . . .
Br2 Br 0.12857(6) 0.36577(2) 0.31798(13) 0.0378(3) Uani 1 1 d . . .
S1 S -0.12795(13) 0.27643(6) 0.3176(3) 0.0324(5) Uani 1 1 d . . .
S2 S 0.10765(15) 0.27641(6) 0.3252(3) 0.0309(4) Uani 1 1 d . . .
S3 S -0.12735(14) 0.18268(5) 0.3158(3) 0.0292(5) Uani 1 1 d . . .
S4 S 0.10825(16) 0.18295(5) 0.3234(3) 0.0347(5) Uani 1 1 d . . .
O1 O -0.1228(4) 0.10563(16) 0.3075(8) 0.0417(15) Uani 1 1 d . . .
O2 O 0.1056(4) 0.10563(15) 0.3264(8) 0.0367(13) Uani 1 1 d . . .
C1 C -0.0620(6) 0.3215(2) 0.3196(11) 0.0326(18) Uani 1 1 d . . .
C2 C 0.0419(5) 0.32170(19) 0.3216(11) 0.0268(17) Uani 1 1 d . . .
C3 C -0.0110(5) 0.2503(2) 0.3237(12) 0.0269(16) Uani 1 1 d . . .
C4 C -0.0102(5) 0.2094(2) 0.3180(12) 0.0271(16) Uani 1 1 d . . .
C5 C -0.0627(6) 0.1375(2) 0.3121(12) 0.0354(18) Uiso 1 1 d . . .
C6 C 0.0440(5) 0.1384(2) 0.3158(11) 0.0267(16) Uiso 1 1 d . . .
C7 C -0.0552(8) 0.0705(2) 0.2788(17) 0.065(3) Uani 1 1 d . . .
H7A H -0.0941 0.0476 0.3209 0.078 Uiso 1 1 calc R . .
H7B H -0.0407 0.0675 0.1425 0.078 Uiso 1 1 calc R . .
C8 C 0.0428(5) 0.0722(2) 0.3797(12) 0.039(2) Uani 1 1 d . . .
H8A H 0.0831 0.0486 0.3538 0.047 Uiso 1 1 calc R . .
H8B H 0.0286 0.0732 0.5167 0.047 Uiso 1 1 calc R . .

loop_
_atom_site_aniso_label
_atom_site_aniso_U_11
_atom_site_aniso_U_22
_atom_site_aniso_U_33
_atom_site_aniso_U_23
_atom_site_aniso_U_13
_atom_site_aniso_U_12
Fe1 0.0571(12) 0.0247(9) 0.0633(13) 0.000 0.000 -0.0009(8)
Cl1 0.111(2) 0.069(2) 0.116(3) 0.014(2) -0.029(2) 0.0329(18)
Cl2 0.126(3) 0.0560(19) 0.093(2) 0.0065(17) 0.023(2) -0.0420(17)
Br1 0.0411(5) 0.0250(4) 0.0429(5) 0.0005(4) 0.0035(4) 0.0077(3)
Br2 0.0403(5) 0.0267(5) 0.0463(5) -0.0008(4) -0.0052(4) -0.0103(3)
S1 0.0210(9) 0.0300(11) 0.0462(12) -0.0032(11) 0.0004(9) 0.0074(7)
S2 0.0366(10) 0.0200(10) 0.0362(11) 0.0005(10) -0.0009(8) 0.0013(8)
S3 0.0277(10) 0.0260(12) 0.0340(12) 0.0030(9) -0.0018(9) -0.0048(7)
S4 0.0356(10) 0.0218(11) 0.0466(13) -0.0051(10) 0.0008(10) -0.0011(8)
O1 0.043(3) 0.023(3) 0.059(4) 0.004(3) -0.012(3) -0.020(2)
O2 0.054(3) 0.019(3) 0.037(3) 0.004(3) 0.000(3) 0.000(2)
C1 0.040(4) 0.033(4) 0.025(4) 0.011(4) 0.006(4) -0.013(3)
C2 0.031(4) 0.014(3) 0.036(4) 0.000(3) 0.029(4) 0.004(3)
C3 0.026(3) 0.024(3) 0.031(4) 0.007(3) 0.006(3) 0.010(3)
C4 0.023(3) 0.020(3) 0.038(5) -0.011(4) 0.005(3) -0.002(3)
C7 0.070(6) 0.015(4) 0.110(9) 0.012(5) 0.027(7) -0.005(4)
C8 0.017(3) 0.039(4) 0.061(6) -0.006(4) 0.022(4) -0.004(3)

loop_
_atom_type_symbol
_atom_type_description
_atom_type_scat_dispersion_real
_atom_type_scat_dispersion_imag
_atom_type_scat_source
C C 0.0033 0.0016 'International Tables Vol C Tables 4.2.6.8 and 6.1.1.4'
H H 0.0000 0.0000 'International Tables Vol C Tables 4.2.6.8 and 6.1.1.4'
O O 0.0106 0.0060 'International Tables Vol C Tables 4.2.6.8 and 6.1.1.4'
S S 0.1246 0.1234 'International Tables Vol C Tables 4.2.6.8 and 6.1.1.4'
Br Br -0.2901 2.4595 'International Tables Vol C Tables 4.2.6.8 and 6.1.1.4'
Fe Fe 0.3463 0.8444 'International Tables Vol C Tables 4.2.6.8 and 6.1.1.4'
Cl Cl 0.1484 0.1585 'International Tables Vol C Tables 4.2.6.8 and 6.1.1.4'

loop_
_geom_angle_atom_site_label_1
_geom_angle_atom_site_label_2
_geom_angle_atom_site_label_3
_geom_angle
_geom_angle_site_symmetry_1
_geom_angle_site_symmetry_3
_geom_angle_publ_flag
Cl1 Fe1 Cl1 107.2(2) . 2 ?
Cl1 Fe1 Cl2 109.78(14) . 2 ?
Cl1 Fe1 Cl2 111.87(14) 2 2 ?
Cl1 Fe1 Cl2 111.87(14) . . ?
Cl1 Fe1 Cl2 109.78(14) 2 . ?
Cl2 Fe1 Cl2 106.4(2) 2 . ?
C3 S1 C1 93.0(4) . . ?
C3 S2 C2 92.8(3) . . ?
C4 S3 C5 94.1(3) . . ?
C6 S4 C4 93.3(3) . . ?
C5 O1 C7 110.0(6) . . ?
C6 O2 C8 110.8(6) . . ?
C2 C1 S1 118.7(6) . . ?
C2 C1 Br1 124.7(6) . . ?
S1 C1 Br1 116.5(4) . . ?
C1 C2 S2 117.7(6) . . ?
C1 C2 Br2 126.2(6) . . ?
S2 C2 Br2 116.0(4) . . ?
C4 C3 S1 121.6(5) . . ?
C4 C3 S2 120.5(5) . . ?
S1 C3 S2 117.8(4) . . ?
C3 C4 S3 121.4(5) . . ?
C3 C4 S4 121.6(5) . . ?
S3 C4 S4 116.9(4) . . ?
O1 C5 C6 126.1(7) . . ?
O1 C5 S3 117.5(6) . . ?
C6 C5 S3 116.4(6) . . ?
C5 C6 O2 123.4(7) . . ?
C5 C6 S4 119.2(6) . . ?
O2 C6 S4 117.2(5) . . ?
C8 C7 O1 113.4(8) . . ?
C7 C8 O2 112.5(7) . . ?

loop_
_geom_bond_atom_site_label_1
_geom_bond_atom_site_label_2
_geom_bond_distance
_geom_bond_site_symmetry_2
_geom_bond_publ_flag
Fe1 Cl1 2.170(3) . ?
Fe1 Cl1 2.170(3) 2 ?
Fe1 Cl2 2.181(3) 2 ?
Fe1 Cl2 2.181(3) . ?
Br1 C1 1.871(8) . ?
Br2 C2 1.863(7) . ?
S1 C3 1.724(6) . ?
S1 C1 1.751(7) . ?
S2 C3 1.741(7) . ?
S2 C2 1.759(7) . ?
S3 C4 1.735(7) . ?
S3 C5 1.749(8) . ?
S4 C6 1.728(7) . ?
S4 C4 1.745(7) . ?
O1 C5 1.329(8) . ?
O1 C7 1.489(10) . ?
O2 C6 1.366(8) . ?
O2 C8 1.440(8) . ?
C1 C2 1.308(10) . ?
C3 C4 1.401(10) . ?
C5 C6 1.343(10) . ?
C7 C8 1.420(12) . ?
